data_7209187
loop_
_publ_author_name
'Zhang, Weisong'
'Gong, Jingjing'
'Kang, Zhenhui'
'Hu, Hailiang'
'Guo, Zhenyu'
'Li, Youyong'
'Liu, Yang'
'Zhang, Hengchao'
'Zhang, Lili'
'Yang, Yanan'
'Lee, Shuit-Tong'

_publ_section_title
;
 Molecule design and isomorphism synthesis towards artificial enzymes
;
_journal_issue 4
_journal_name_full CrystEngComm
_journal_page_first 662
_journal_paper_doi 10.1039/c2ce26820e
_journal_volume 15
_journal_year 2013
_chemical_formula_moiety '[Cu3(C13H20N16S4)2(P1Mo12O40)](H2O)3'
_chemical_formula_sum 'C26 H46 Cu3 Mo12 N32 O43 P S8'
_chemical_formula_weight 3124.30
_chemical_name_systematic
;
?
;
_space_group_IT_number 2
_symmetry_cell_setting triclinic
_symmetry_space_group_name_Hall '-P 1'
_symmetry_space_group_name_H-M 'P -1'
_atom_sites_solution_hydrogens geom
_atom_sites_solution_primary direct
_atom_sites_solution_secondary difmap
_audit_creation_method SHELXL-97
_cell_angle_alpha 92.366(6)
_cell_angle_beta 91.564(5)
_cell_angle_gamma 105.990(5)
_cell_formula_units_Z 2
_cell_length_a 13.063(3)
_cell_length_b 13.512(4)
_cell_length_c 23.709(6)
_cell_measurement_reflns_used 26154
_cell_measurement_temperature 296(2)
_cell_measurement_theta_max 27.456
_cell_measurement_theta_min 2.264
_cell_volume 4016.2(18)
_computing_cell_refinement 'Bruker SAINT'
_computing_data_collection 'Bruker APEX2'
_computing_data_reduction 'Bruker SAINT'
_computing_molecular_graphics 'Bruker SHELXTL'
_computing_publication_material 'Bruker SHELXTL'
_computing_structure_refinement 'SHELXL-97 (Sheldrick, 1997)'
_computing_structure_solution 'SHELXS-97 (Sheldrick, 1990)'
_diffrn_ambient_temperature 296(2)
_diffrn_measured_fraction_theta_full 0.990
_diffrn_measured_fraction_theta_max 0.990
_diffrn_measurement_device_type 'Bruker APEX-II CCD'
_diffrn_measurement_method '\f and \w scans'
_diffrn_radiation_monochromator graphite
_diffrn_radiation_source 'fine-focus sealed tube'
_diffrn_radiation_type MoK\a
_diffrn_radiation_wavelength 0.71073
_diffrn_reflns_av_R_equivalents 0.0243
_diffrn_reflns_av_sigmaI/netI 0.0226
_diffrn_reflns_limit_h_max 15
_diffrn_reflns_limit_h_min -15
_diffrn_reflns_limit_k_max 15
_diffrn_reflns_limit_k_min -16
_diffrn_reflns_limit_l_max 28
_diffrn_reflns_limit_l_min -28
_diffrn_reflns_number 55203
_diffrn_reflns_theta_full 25.00
_diffrn_reflns_theta_max 25.00
_diffrn_reflns_theta_min 0.86
_exptl_absorpt_coefficient_mu 2.916
_exptl_absorpt_correction_T_max 0.4284
_exptl_absorpt_correction_T_min 0.4037
_exptl_absorpt_correction_type multi-scan
_exptl_crystal_colour black
_exptl_crystal_density_diffrn 2.584
_exptl_crystal_density_method 'not measured'
_exptl_crystal_description Block
_exptl_crystal_F_000 3008
_exptl_crystal_size_max 0.38
_exptl_crystal_size_mid 0.35
_exptl_crystal_size_min 0.35
_refine_diff_density_max 0.802
_refine_diff_density_min -1.129
_refine_diff_density_rms 0.089
_refine_ls_extinction_method none
_refine_ls_goodness_of_fit_ref 1.052
_refine_ls_hydrogen_treatment constr
_refine_ls_matrix_type full
_refine_ls_number_parameters 1134
_refine_ls_number_reflns 13998
_refine_ls_number_restraints 0
_refine_ls_restrained_S_all 1.052
_refine_ls_R_factor_all 0.0313
_refine_ls_R_factor_gt 0.0239
_refine_ls_shift/su_max 0.002
_refine_ls_shift/su_mean 0.000
_refine_ls_structure_factor_coef Fsqd
_refine_ls_weighting_details 'calc w=1/[\s^2^(Fo^2^)+(0.0265P)^2^+7.0775P] where P=(Fo^2^+2Fc^2^)/3'
_refine_ls_weighting_scheme calc
_refine_ls_wR_factor_gt 0.0595
_refine_ls_wR_factor_ref 0.0634
_reflns_number_gt 12119
_reflns_number_total 13998
_reflns_threshold_expression >2sigma(I)
_cod_data_source_file c2ce26820e.txt
_cod_data_source_block 3
_cod_original_cell_volume 4016.3(18)
_cod_database_code 7209187

loop_
_symmetry_equiv_pos_as_xyz
'x, y, z'
'-x, -y, -z'

loop_
_atom_site_label
_atom_site_type_symbol
_atom_site_fract_x
_atom_site_fract_y
_atom_site_fract_z
_atom_site_U_iso_or_equiv
_atom_site_adp_type
_atom_site_occupancy
_atom_site_symmetry_multiplicity
_atom_site_calc_flag
_atom_site_refinement_flags
P1 P 0.17634(6) 0.00328(6) 0.75819(3) 0.01592(17) Uani 1 1 d .
Mo1 Mo 0.21731(3) 0.17888(3) 0.649036(15) 0.03440(9) Uani 1 1 d .
Mo2 Mo -0.04170(2) -0.01609(2) 0.662292(13) 0.02446(7) Uani 1 1 d .
Mo3 Mo 0.04585(3) 0.20308(3) 0.768012(14) 0.03020(8) Uani 1 1 d .
Mo4 Mo 0.34694(3) -0.00807(3) 0.645337(14) 0.03111(8) Uani 1 1 d .
Mo5 Mo 0.08732(3) -0.20378(2) 0.655007(14) 0.02893(8) Uani 1 1 d .
Mo6 Mo -0.07199(2) -0.18839(3) 0.765194(14) 0.02822(8) Uani 1 1 d .
Mo7 Mo 0.01143(3) 0.02965(3) 0.871641(15) 0.03361(9) Uani 1 1 d .
Mo8 Mo 0.25055(2) 0.21113(2) 0.861157(13) 0.02540(7) Uani 1 1 d .
Mo9 Mo 0.42344(3) 0.19164(3) 0.743070(13) 0.02804(8) Uani 1 1 d .
Mo10 Mo 0.30753(3) -0.19596(3) 0.757835(14) 0.03027(8) Uani 1 1 d .
Mo11 Mo 0.15046(2) -0.17459(3) 0.867868(14) 0.02835(8) Uani 1 1 d .
Mo12 Mo 0.38836(2) 0.00495(2) 0.855288(14) 0.02821(8) Uani 1 1 d .
Cu1 Cu 0.60015(4) 0.45237(4) 0.73248(2) 0.03848(12) Uani 1 1 d .
Cu2 Cu 0.67276(4) 0.47575(4) 0.88114(2) 0.03259(11) Uani 1 1 d .
Cu3 Cu 0.99834(4) 0.13393(4) 0.48221(2) 0.03892(12) Uani 1 1 d .
S1 S 0.56315(8) 0.28105(7) 0.60176(4) 0.0322(2) Uani 1 1 d .
S2 S 0.85269(9) 0.47668(8) 0.66346(4) 0.0402(3) Uani 1 1 d .
S3 S 0.99267(8) 0.30946(9) 0.59261(4) 0.0381(2) Uani 1 1 d .
S4 S 0.71961(9) 0.13865(8) 0.51434(4) 0.0380(2) Uani 1 1 d .
S5 S 0.45099(7) 0.58232(8) 0.94538(4) 0.0314(2) Uani 1 1 d .
S6 S 0.67817(9) 0.89586(9) 0.85894(4) 0.0407(3) Uani 1 1 d .
S7 S 0.84111(8) 0.72884(9) 0.92354(4) 0.0383(2) Uani 1 1 d .
S8 S 0.45638(9) 0.83931(8) 0.97083(4) 0.0369(2) Uani 1 1 d .
O1 O 0.25575(17) 0.06462(17) 0.71706(9) 0.0193(5) Uani 1 1 d .
O2 O 0.08055(17) -0.06796(16) 0.72461(9) 0.0187(5) Uani 1 1 d .
O3 O 0.13841(17) 0.07841(17) 0.79713(9) 0.0186(5) Uani 1 1 d .
O4 O 0.23090(17) -0.06121(16) 0.79372(9) 0.0190(5) Uani 1 1 d .
O5 O 0.2139(2) 0.2645(2) 0.60005(12) 0.0401(7) Uani 1 1 d .
O6 O -0.1348(2) 0.0056(2) 0.61851(10) 0.0308(6) Uani 1 1 d .
O7 O -0.0196(2) 0.2919(2) 0.75634(12) 0.0399(7) Uani 1 1 d .
O8 O 0.4158(2) -0.0407(2) 0.59243(11) 0.0397(7) Uani 1 1 d .
O9 O 0.0723(2) -0.3007(2) 0.60631(12) 0.0375(7) Uani 1 1 d .
O10 O -0.1831(2) -0.2748(2) 0.78272(11) 0.0364(6) Uani 1 1 d .
O11 O -0.0725(2) 0.0177(2) 0.92465(12) 0.0424(7) Uani 1 1 d .
O12 O 0.3095(2) 0.3092(2) 0.90767(11) 0.0331(6) Uani 1 1 d .
O13 O 0.5438(2) 0.2786(2) 0.75042(11) 0.0333(6) Uani 1 1 d .
O14 O 0.3613(2) -0.2921(2) 0.74348(12) 0.0412(7) Uani 1 1 d .
O15 O 0.1126(2) -0.2569(2) 0.91922(12) 0.0399(7) Uani 1 1 d .
O16 O 0.4950(2) 0.0334(2) 0.89953(11) 0.0350(6) Uani 1 1 d .
O17 O 0.08802(19) 0.07639(19) 0.63582(10) 0.0269(5) Uani 1 1 d .
O18 O -0.03128(19) 0.09056(18) 0.71898(10) 0.0251(5) Uani 1 1 d .
O19 O 0.1495(2) 0.22773(18) 0.71062(10) 0.0272(5) Uani 1 1 d .
O20 O 0.2926(2) 0.09432(19) 0.61051(10) 0.0279(6) Uani 1 1 d .
O21 O -0.00348(19) -0.12709(18) 0.62193(10) 0.0249(5) Uani 1 1 d .
O22 O -0.12636(18) -0.11397(18) 0.70875(10) 0.0249(5) Uani 1 1 d .
O23 O -0.02883(19) 0.13401(19) 0.83010(11) 0.0286(6) Uani 1 1 d .
O24 O 0.1560(2) 0.27428(18) 0.82125(10) 0.0261(5) Uani 1 1 d .
O25 O 0.35437(19) 0.24835(18) 0.68684(10) 0.0267(5) Uani 1 1 d .
O26 O 0.20783(19) -0.10396(18) 0.63081(10) 0.0267(5) Uani 1 1 d .
O27 O -0.02847(19) -0.26134(18) 0.70353(10) 0.0266(5) Uani 1 1 d .
O28 O -0.06369(19) -0.07217(18) 0.81721(10) 0.0255(5) Uani 1 1 d .
O29 O 0.13062(19) 0.14047(18) 0.90235(10) 0.0254(5) Uani 1 1 d .
O30 O 0.34288(19) 0.23659(18) 0.79920(10) 0.0260(5) Uani 1 1 d .
O31 O 0.45147(19) 0.10087(19) 0.68386(10) 0.0270(5) Uani 1 1 d .
O32 O 0.36231(19) -0.09943(18) 0.70192(10) 0.0266(5) Uani 1 1 d .
O33 O 0.18101(19) -0.23442(18) 0.71030(10) 0.0253(5) Uani 1 1 d .
O34 O 0.03258(18) -0.21656(18) 0.81382(10) 0.0253(5) Uani 1 1 d .
O35 O 0.09117(19) -0.06491(18) 0.88870(10) 0.0267(5) Uani 1 1 d .
O36 O 0.31821(19) 0.10785(18) 0.87835(10) 0.0251(5) Uani 1 1 d .
O37 O 0.43745(19) 0.09074(18) 0.79500(10) 0.0266(5) Uani 1 1 d .
O38 O 0.22365(19) -0.24886(18) 0.82088(10) 0.0265(5) Uani 1 1 d .
O39 O 0.28623(19) -0.09287(19) 0.89689(10) 0.0265(5) Uani 1 1 d .
O40 O 0.40907(19) -0.11055(18) 0.81234(10) 0.0264(5) Uani 1 1 d .
O1W O 0.4019(4) 0.7203(3) 0.5866(3) 0.1140(18) Uani 1 1 d .
H1WA H 0.3759 0.7454 0.5592 0.137 Uiso 1 1 d R
H1WB H 0.3978 0.7555 0.6166 0.137 Uiso 1 1 d R
O2W O 0.6603(5) 0.6783(5) 0.6095(2) 0.133(2) Uani 1 1 d .
H2WA H 0.6527 0.6228 0.5896 0.160 Uiso 1 1 d R
H2WB H 0.7232 0.7158 0.6051 0.160 Uiso 1 1 d R
O3W O 0.2238(4) 0.4688(4) 0.70116(19) 0.0992(15) Uani 1 1 d .
H3WA H 0.2819 0.5082 0.7154 0.119 Uiso 1 1 d R
H3WB H 0.1823 0.5062 0.6950 0.119 Uiso 1 1 d R
N1 N 0.5252(3) 0.4479(2) 0.65898(14) 0.0333(7) Uani 1 1 d .
N2 N 0.4658(3) 0.5143(3) 0.64916(17) 0.0469(9) Uani 1 1 d .
N3 N 0.4231(3) 0.4967(3) 0.59909(18) 0.0499(10) Uani 1 1 d .
N4 N 0.4531(3) 0.4171(3) 0.57536(14) 0.0361(8) Uani 1 1 d .
N5 N 0.7485(2) 0.4785(2) 0.76166(13) 0.0289(7) Uani 1 1 d .
N6 N 0.7759(2) 0.4958(2) 0.81765(13) 0.0320(7) Uani 1 1 d .
N7 N 0.8792(3) 0.5204(3) 0.82567(14) 0.0341(7) Uani 1 1 d .
N8 N 0.9193(2) 0.5180(2) 0.77437(14) 0.0302(7) Uani 1 1 d .
N9 N 1.0741(2) 0.2808(2) 0.49039(13) 0.0296(7) Uani 1 1 d .
N10 N 1.1467(3) 0.3360(3) 0.45599(14) 0.0358(8) Uani 1 1 d .
N11 N 1.1890(3) 0.4268(3) 0.47934(15) 0.0385(8) Uani 1 1 d .
N12 N 1.1444(3) 0.4312(2) 0.52932(14) 0.0337(7) Uani 1 1 d .
N13 N 0.8682(2) 0.0297(2) 0.49815(12) 0.0257(7) Uani 1 1 d .
N14 N 0.8690(2) -0.0700(2) 0.50192(13) 0.0276(7) Uani 1 1 d .
N15 N 0.7767(2) -0.1266(2) 0.51562(13) 0.0301(7) Uani 1 1 d .
N16 N 0.7149(2) -0.0635(2) 0.52148(13) 0.0289(7) Uani 1 1 d .
N17 N 0.5420(2) 0.5116(2) 0.85264(12) 0.0276(7) Uani 1 1 d .
N18 N 0.5081(3) 0.4828(2) 0.79789(13) 0.0315(7) Uani 1 1 d .
N19 N 0.4114(3) 0.4862(3) 0.78929(13) 0.0332(7) Uani 1 1 d .
N20 N 0.3816(2) 0.5191(2) 0.83844(13) 0.0272(7) Uani 1 1 d .
N21 N 0.6085(4) 0.7875(4) 0.75781(17) 0.0668(13) Uani 1 1 d .
N22 N 0.5984(5) 0.8137(7) 0.7037(2) 0.098(2) Uani 1 1 d .
N23 N 0.6294(5) 0.9131(7) 0.6997(2) 0.097(2) Uani 1 1 d .
N24 N 0.6584(3) 0.9549(5) 0.75271(19) 0.0709(15) Uani 1 1 d .
N25 N 0.7748(3) 0.5261(3) 0.94940(13) 0.0332(7) Uani 1 1 d .
N26 N 0.7995(3) 0.4630(3) 0.98757(15) 0.0414(8) Uani 1 1 d .
N27 N 0.8744(3) 0.5165(3) 1.02267(15) 0.0442(9) Uani 1 1 d .
N28 N 0.8987(3) 0.6148(3) 1.00735(14) 0.0361(8) Uani 1 1 d .
N29 N 0.4356(3) 0.7032(2) 1.05593(13) 0.0333(7) Uani 1 1 d .
N30 N 0.3672(3) 0.6771(2) 1.09862(14) 0.0354(8) Uani 1 1 d .
N31 N 0.2967(3) 0.7284(3) 1.09826(15) 0.0393(8) Uani 1 1 d .
N32 N 0.3183(2) 0.7901(2) 1.05491(14) 0.0312(7) Uani 1 1 d .
C1 C 0.7790(3) 0.3011(3) 0.59421(15) 0.0250(8) Uani 1 1 d .
C2 C 0.6891(3) 0.3404(3) 0.56843(16) 0.0267(8) Uani 1 1 d .
H2A H 0.6815 0.3234 0.5281 0.032 Uiso 1 1 calc R
H2B H 0.7067 0.4148 0.5741 0.032 Uiso 1 1 calc R
C3 C 0.7993(3) 0.3353(3) 0.65724(15) 0.0286(8) Uani 1 1 d .
H3A H 0.8499 0.3033 0.6741 0.034 Uiso 1 1 calc R
H3B H 0.7333 0.3141 0.6770 0.034 Uiso 1 1 calc R
C4 C 0.8799(3) 0.3467(3) 0.56130(15) 0.0282(8) Uani 1 1 d .
H4A H 0.8957 0.4213 0.5625 0.034 Uiso 1 1 calc R
H4B H 0.8681 0.3216 0.5221 0.034 Uiso 1 1 calc R
C5 C 0.7495(3) 0.1825(3) 0.58942(15) 0.0303(8) Uani 1 1 d .
H5A H 0.6878 0.1539 0.6115 0.036 Uiso 1 1 calc R
H5B H 0.8084 0.1589 0.6040 0.036 Uiso 1 1 calc R
C6 C 0.5153(3) 0.3879(3) 0.61274(15) 0.0271(8) Uani 1 1 d .
C7 C 0.4157(4) 0.3744(4) 0.51828(19) 0.0514(12) Uani 1 1 d .
H7A H 0.4736 0.3600 0.4985 0.077 Uiso 1 1 calc R
H7B H 0.3894 0.4233 0.4983 0.077 Uiso 1 1 calc R
H7C H 0.3595 0.3118 0.5206 0.077 Uiso 1 1 calc R
C8 C 0.8393(3) 0.4919(3) 0.73570(16) 0.0274(8) Uani 1 1 d .
C9 C 1.0341(3) 0.5412(3) 0.7680(2) 0.0429(11) Uani 1 1 d .
H9A H 1.0479 0.5129 0.7321 0.064 Uiso 1 1 calc R
H9B H 1.0651 0.5113 0.7977 0.064 Uiso 1 1 calc R
H9C H 1.0648 0.6145 0.7699 0.064 Uiso 1 1 calc R
C10 C 1.0734(3) 0.3409(3) 0.53541(16) 0.0285(8) Uani 1 1 d .
C11 C 1.1758(4) 0.5221(4) 0.5682(2) 0.0560(13) Uani 1 1 d .
H11A H 1.1249 0.5612 0.5647 0.084 Uiso 1 1 calc R
H11B H 1.2450 0.5640 0.5592 0.084 Uiso 1 1 calc R
H11C H 1.1780 0.5008 0.6063 0.084 Uiso 1 1 calc R
C12 C 0.7705(3) 0.0321(3) 0.51132(14) 0.0246(8) Uani 1 1 d .
C13 C 0.6059(3) -0.1009(4) 0.5390(2) 0.0575(14) Uani 1 1 d .
H13A H 0.5881 -0.0480 0.5617 0.086 Uiso 1 1 calc R
H13B H 0.5992 -0.1607 0.5607 0.086 Uiso 1 1 calc R
H13C H 0.5585 -0.1189 0.5063 0.086 Uiso 1 1 calc R
C14 C 0.6357(3) 0.7615(3) 0.94565(15) 0.0268(8) Uani 1 1 d .
C15 C 0.5902(3) 0.6497(3) 0.96369(15) 0.0281(8) Uani 1 1 d .
H15A H 0.5998 0.6504 1.0044 0.034 Uiso 1 1 calc R
H15B H 0.6337 0.6088 0.9476 0.034 Uiso 1 1 calc R
C16 C 0.6158(3) 0.7677(3) 0.88189(15) 0.0307(8) Uani 1 1 d .
H16A H 0.5397 0.7501 0.8733 0.037 Uiso 1 1 calc R
H16B H 0.6442 0.7181 0.8614 0.037 Uiso 1 1 calc R
C17 C 0.7563(3) 0.7916(3) 0.96277(16) 0.0306(8) Uani 1 1 d .
H17A H 0.7631 0.7778 1.0023 0.037 Uiso 1 1 calc R
H17B H 0.7844 0.8654 0.9596 0.037 Uiso 1 1 calc R
C18 C 0.5949(3) 0.8398(3) 0.98131(16) 0.0298(8) Uani 1 1 d .
H18A H 0.6389 0.9083 0.9742 0.036 Uiso 1 1 calc R
H18B H 0.6066 0.8284 1.0208 0.036 Uiso 1 1 calc R
C19 C 0.4615(3) 0.5353(3) 0.87713(15) 0.0243(8) Uani 1 1 d .
C20 C 0.2744(3) 0.5308(3) 0.84454(18) 0.0372(9) Uani 1 1 d .
H20A H 0.2323 0.4740 0.8643 0.056 Uiso 1 1 calc R
H20B H 0.2419 0.5317 0.8078 0.056 Uiso 1 1 calc R
H20C H 0.2786 0.5942 0.8655 0.056 Uiso 1 1 calc R
C21 C 0.6451(3) 0.8756(4) 0.78667(19) 0.0487(12) Uani 1 1 d .
C22 C 0.6949(5) 1.0630(6) 0.7656(3) 0.099(3) Uani 1 1 d .
H22A H 0.6542 1.0813 0.7954 0.149 Uiso 1 1 calc R
H22B H 0.6862 1.0992 0.7326 0.149 Uiso 1 1 calc R
H22C H 0.7689 1.0813 0.7775 0.149 Uiso 1 1 calc R
C23 C 0.8368(3) 0.6201(3) 0.96217(16) 0.0320(9) Uani 1 1 d .
C24 C 0.9833(4) 0.6937(4) 1.0376(2) 0.0500(12) Uani 1 1 d .
H24A H 0.9924 0.7582 1.0200 0.075 Uiso 1 1 calc R
H24B H 1.0485 0.6742 1.0366 0.075 Uiso 1 1 calc R
H24C H 0.9646 0.7009 1.0761 0.075 Uiso 1 1 calc R
C25 C 0.4022(3) 0.7740(3) 1.02927(16) 0.0283(8) Uani 1 1 d .
C26 C 0.2573(4) 0.8625(3) 1.0429(2) 0.0480(11) Uani 1 1 d .
H26A H 0.3044 0.9310 1.0434 0.072 Uiso 1 1 calc R
H26B H 0.2052 0.8592 1.0711 0.072 Uiso 1 1 calc R
H26C H 0.2219 0.8450 1.0064 0.072 Uiso 1 1 calc R

loop_
_atom_site_aniso_label
_atom_site_aniso_U_11
_atom_site_aniso_U_22
_atom_site_aniso_U_33
_atom_site_aniso_U_23
_atom_site_aniso_U_13
_atom_site_aniso_U_12
P1 0.0164(4) 0.0159(4) 0.0157(4) 0.0011(3) 0.0002(3) 0.0048(3)
Mo1 0.02762(17) 0.0413(2) 0.0381(2) 0.02375(16) 0.00481(14) 0.01245(15)
Mo2 0.02849(16) 0.02434(16) 0.02211(16) -0.00155(12) -0.00812(12) 0.01120(13)
Mo3 0.04109(19) 0.02724(17) 0.02782(18) -0.00693(13) -0.01071(14) 0.02113(15)
Mo4 0.03710(19) 0.02923(18) 0.02671(18) -0.00194(14) 0.01393(14) 0.00801(14)
Mo5 0.02596(16) 0.02654(17) 0.03484(19) -0.01275(14) -0.00491(13) 0.01086(13)
Mo6 0.02042(15) 0.03108(18) 0.02791(17) 0.00547(14) -0.00093(12) -0.00202(13)
Mo7 0.03605(19) 0.02425(17) 0.0395(2) 0.00008(14) 0.02129(15) 0.00503(14)
Mo8 0.02553(16) 0.02699(17) 0.02181(16) -0.00636(13) -0.00367(12) 0.00566(13)
Mo9 0.02453(16) 0.02905(17) 0.02343(16) 0.00264(13) 0.00175(12) -0.00472(13)
Mo10 0.03704(18) 0.03222(18) 0.02885(18) -0.00014(14) -0.00135(14) 0.02232(15)
Mo11 0.02241(16) 0.03457(18) 0.02890(17) 0.01505(14) 0.00245(13) 0.00720(14)
Mo12 0.02403(16) 0.02469(17) 0.03359(18) 0.00446(13) -0.01169(13) 0.00364(13)
Cu1 0.0305(3) 0.0472(3) 0.0355(3) -0.0103(2) -0.0008(2) 0.0091(2)
Cu2 0.0301(2) 0.0382(3) 0.0299(3) 0.0041(2) 0.0016(2) 0.0099(2)
Cu3 0.0337(3) 0.0305(3) 0.0506(3) 0.0030(2) 0.0105(2) 0.0047(2)
S1 0.0293(5) 0.0273(5) 0.0414(6) 0.0057(4) 0.0097(4) 0.0087(4)
S2 0.0506(6) 0.0317(5) 0.0331(6) -0.0026(4) 0.0165(5) 0.0017(5)
S3 0.0312(5) 0.0584(7) 0.0317(5) 0.0114(5) 0.0060(4) 0.0226(5)
S4 0.0504(6) 0.0399(6) 0.0319(5) -0.0089(4) -0.0112(5) 0.0290(5)
S5 0.0266(5) 0.0344(5) 0.0286(5) -0.0058(4) 0.0062(4) 0.0015(4)
S6 0.0453(6) 0.0420(6) 0.0322(6) 0.0123(5) 0.0036(5) 0.0058(5)
S7 0.0333(5) 0.0464(6) 0.0348(6) 0.0111(5) 0.0109(4) 0.0083(5)
S8 0.0445(6) 0.0399(6) 0.0311(5) 0.0099(4) 0.0007(4) 0.0188(5)
O1 0.0202(12) 0.0193(12) 0.0190(12) 0.0007(9) 0.0016(9) 0.0066(9)
O2 0.0182(11) 0.0183(12) 0.0199(12) 0.0001(9) -0.0012(9) 0.0057(9)
O3 0.0178(11) 0.0197(12) 0.0183(12) -0.0004(9) 0.0003(9) 0.0055(9)
O4 0.0193(11) 0.0178(11) 0.0204(12) 0.0028(9) -0.0002(9) 0.0061(9)
O5 0.0366(15) 0.0453(17) 0.0412(16) 0.0237(13) 0.0030(13) 0.0129(13)
O6 0.0362(15) 0.0335(14) 0.0259(14) -0.0021(11) -0.0087(11) 0.0163(12)
O7 0.0519(18) 0.0335(15) 0.0403(16) -0.0062(12) -0.0112(14) 0.0245(14)
O8 0.0397(16) 0.0462(17) 0.0330(15) -0.0048(13) 0.0155(12) 0.0109(13)
O9 0.0366(15) 0.0343(15) 0.0434(17) -0.0157(13) -0.0076(13) 0.0165(13)
O10 0.0250(14) 0.0379(16) 0.0394(16) 0.0093(12) -0.0004(12) -0.0037(12)
O11 0.0446(17) 0.0356(16) 0.0468(18) 0.0006(13) 0.0253(14) 0.0088(13)
O12 0.0365(15) 0.0313(14) 0.0280(14) -0.0079(11) -0.0057(11) 0.0056(12)
O13 0.0272(14) 0.0314(14) 0.0333(15) 0.0039(12) 0.0002(11) -0.0053(11)
O14 0.0474(17) 0.0381(16) 0.0469(18) -0.0026(13) -0.0003(14) 0.0275(14)
O15 0.0336(15) 0.0454(17) 0.0400(16) 0.0217(13) 0.0040(12) 0.0068(13)
O16 0.0291(14) 0.0326(15) 0.0397(16) 0.0048(12) -0.0137(12) 0.0034(12)
O17 0.0286(13) 0.0276(13) 0.0247(13) 0.0026(10) 0.0014(10) 0.0080(11)
O18 0.0263(13) 0.0273(13) 0.0225(13) -0.0028(10) -0.0021(10) 0.0098(11)
O19 0.0317(14) 0.0216(13) 0.0284(13) 0.0024(10) -0.0016(11) 0.0079(11)
O20 0.0314(14) 0.0334(14) 0.0194(12) 0.0044(11) 0.0029(10) 0.0089(11)
O21 0.0266(13) 0.0256(13) 0.0235(13) -0.0035(10) -0.0036(10) 0.0100(10)
O22 0.0199(12) 0.0290(13) 0.0264(13) 0.0000(10) -0.0016(10) 0.0079(10)
O23 0.0264(13) 0.0284(14) 0.0331(14) -0.0022(11) 0.0026(11) 0.0116(11)
O24 0.0330(14) 0.0218(13) 0.0233(13) -0.0016(10) -0.0021(10) 0.0080(11)
O25 0.0277(13) 0.0239(13) 0.0272(13) 0.0056(10) 0.0014(10) 0.0045(11)
O26 0.0285(13) 0.0276(13) 0.0255(13) -0.0021(10) 0.0009(10) 0.0105(11)
O27 0.0271(13) 0.0215(13) 0.0303(14) -0.0017(10) -0.0022(10) 0.0059(10)
O28 0.0242(13) 0.0258(13) 0.0277(13) 0.0023(10) 0.0023(10) 0.0084(10)
O29 0.0283(13) 0.0273(13) 0.0203(12) -0.0011(10) 0.0032(10) 0.0073(11)
O30 0.0260(13) 0.0256(13) 0.0246(13) 0.0024(10) 0.0002(10) 0.0040(10)
O31 0.0240(13) 0.0287(14) 0.0278(13) 0.0048(11) 0.0046(10) 0.0056(11)
O32 0.0236(13) 0.0287(13) 0.0283(13) 0.0024(11) 0.0031(10) 0.0085(11)
O33 0.0253(13) 0.0232(13) 0.0276(13) -0.0009(10) -0.0006(10) 0.0076(10)
O34 0.0228(12) 0.0237(13) 0.0288(13) 0.0026(10) -0.0002(10) 0.0054(10)
O35 0.0267(13) 0.0283(13) 0.0244(13) 0.0018(10) 0.0026(10) 0.0061(11)
O36 0.0267(13) 0.0256(13) 0.0228(13) 0.0018(10) -0.0009(10) 0.0069(11)
O37 0.0252(13) 0.0255(13) 0.0279(13) 0.0027(10) 0.0003(10) 0.0049(10)
O38 0.0267(13) 0.0200(12) 0.0342(14) 0.0051(10) -0.0012(11) 0.0087(10)
O39 0.0273(13) 0.0290(13) 0.0230(13) 0.0050(10) -0.0038(10) 0.0072(11)
O40 0.0233(12) 0.0286(13) 0.0292(14) 0.0028(11) -0.0016(10) 0.0105(11)
O1W 0.121(4) 0.058(3) 0.164(5) 0.011(3) 0.019(4) 0.025(3)
O2W 0.109(4) 0.158(5) 0.110(4) -0.025(4) 0.046(3) 0.003(4)
O3W 0.079(3) 0.125(4) 0.093(3) -0.004(3) -0.005(3) 0.030(3)
N1 0.0313(17) 0.0339(18) 0.0369(19) 0.0029(15) 0.0056(14) 0.0125(15)
N2 0.047(2) 0.048(2) 0.052(2) -0.0006(18) 0.0044(19) 0.0242(19)
N3 0.048(2) 0.056(2) 0.057(3) 0.007(2) 0.0033(19) 0.032(2)
N4 0.0287(17) 0.044(2) 0.039(2) 0.0047(16) 0.0013(15) 0.0158(16)
N5 0.0270(16) 0.0297(17) 0.0255(16) -0.0023(13) 0.0023(13) 0.0009(13)
N6 0.0287(17) 0.0370(18) 0.0261(17) -0.0009(14) 0.0026(13) 0.0025(14)
N7 0.0283(17) 0.0398(19) 0.0338(19) -0.0008(15) 0.0018(14) 0.0092(15)
N8 0.0219(16) 0.0271(17) 0.0385(19) -0.0015(14) 0.0029(14) 0.0020(13)
N9 0.0257(16) 0.0324(17) 0.0319(18) 0.0064(14) 0.0036(13) 0.0090(14)
N10 0.0341(18) 0.0346(19) 0.0382(19) 0.0064(15) 0.0077(15) 0.0073(15)
N11 0.041(2) 0.0319(19) 0.043(2) 0.0088(16) 0.0070(16) 0.0092(16)
N12 0.0371(18) 0.0273(17) 0.040(2) 0.0022(14) 0.0023(15) 0.0137(15)
N13 0.0320(17) 0.0245(16) 0.0225(16) 0.0008(12) 0.0023(13) 0.0106(13)
N14 0.0285(17) 0.0258(16) 0.0294(17) -0.0003(13) 0.0023(13) 0.0092(13)
N15 0.0280(17) 0.0268(17) 0.0352(18) -0.0017(14) 0.0031(14) 0.0071(14)
N16 0.0236(16) 0.0325(18) 0.0317(17) -0.0017(14) 0.0046(13) 0.0098(14)
N17 0.0276(16) 0.0307(17) 0.0239(16) -0.0034(13) 0.0002(13) 0.0079(13)
N18 0.0333(18) 0.0367(18) 0.0262(17) -0.0044(14) -0.0003(13) 0.0135(15)
N19 0.0317(18) 0.0384(19) 0.0293(18) -0.0042(14) -0.0034(14) 0.0106(15)
N20 0.0269(16) 0.0275(16) 0.0281(17) -0.0016(13) 0.0012(13) 0.0092(13)
N21 0.052(3) 0.115(4) 0.035(2) -0.005(2) -0.0019(19) 0.028(3)
N22 0.066(4) 0.196(7) 0.032(3) 0.004(4) 0.000(2) 0.038(4)
N23 0.061(3) 0.206(8) 0.036(3) 0.045(4) 0.007(2) 0.050(4)
N24 0.041(2) 0.125(5) 0.055(3) 0.051(3) 0.014(2) 0.029(3)
N25 0.0309(17) 0.0392(19) 0.0303(18) 0.0012(15) -0.0005(14) 0.0113(15)
N26 0.041(2) 0.045(2) 0.039(2) 0.0038(17) -0.0027(16) 0.0131(17)
N27 0.046(2) 0.050(2) 0.040(2) 0.0045(17) -0.0074(17) 0.0172(18)
N28 0.0331(18) 0.044(2) 0.0309(18) -0.0030(15) -0.0047(14) 0.0117(16)
N29 0.0376(18) 0.0324(18) 0.0315(18) 0.0069(14) 0.0069(14) 0.0108(15)
N30 0.0373(19) 0.0309(18) 0.0379(19) 0.0052(15) 0.0098(15) 0.0082(15)
N31 0.0371(19) 0.0347(19) 0.047(2) 0.0007(16) 0.0107(16) 0.0109(16)
N32 0.0273(16) 0.0271(17) 0.0400(19) -0.0024(14) 0.0032(14) 0.0093(14)
C1 0.0265(18) 0.031(2) 0.0231(18) 0.0029(15) 0.0059(14) 0.0157(16)
C2 0.0286(19) 0.0259(19) 0.030(2) 0.0071(15) 0.0089(15) 0.0131(16)
C3 0.030(2) 0.028(2) 0.027(2) -0.0002(16) 0.0022(15) 0.0077(16)
C4 0.0259(19) 0.037(2) 0.0254(19) 0.0024(16) 0.0031(15) 0.0141(16)
C5 0.040(2) 0.030(2) 0.0252(19) -0.0016(16) -0.0002(16) 0.0178(17)
C6 0.0213(18) 0.031(2) 0.029(2) 0.0039(16) 0.0049(15) 0.0069(15)
C7 0.046(3) 0.066(3) 0.042(3) 0.001(2) -0.009(2) 0.016(2)
C8 0.0253(19) 0.0206(18) 0.033(2) -0.0021(15) 0.0067(16) 0.0006(15)
C9 0.021(2) 0.039(2) 0.065(3) 0.003(2) 0.0033(19) 0.0032(18)
C10 0.0230(18) 0.030(2) 0.035(2) 0.0061(17) 0.0016(15) 0.0118(16)
C11 0.066(3) 0.040(3) 0.062(3) -0.009(2) -0.001(3) 0.016(2)
C12 0.0274(19) 0.029(2) 0.0190(18) -0.0037(15) -0.0028(14) 0.0112(16)
C13 0.028(2) 0.054(3) 0.089(4) 0.000(3) 0.020(2) 0.006(2)
C14 0.0274(19) 0.0258(19) 0.0236(19) 0.0022(15) -0.0005(15) 0.0015(15)
C15 0.0288(19) 0.027(2) 0.0247(19) -0.0018(15) -0.0023(15) 0.0023(16)
C16 0.031(2) 0.034(2) 0.025(2) 0.0043(16) 0.0042(16) 0.0053(17)
C17 0.032(2) 0.028(2) 0.029(2) 0.0021(16) -0.0028(16) 0.0029(16)
C18 0.034(2) 0.0255(19) 0.027(2) 0.0024(15) 0.0051(16) 0.0024(16)
C19 0.0234(18) 0.0205(18) 0.0277(19) -0.0005(15) 0.0019(15) 0.0042(14)
C20 0.030(2) 0.043(2) 0.043(2) -0.0001(19) -0.0005(18) 0.0179(19)
C21 0.028(2) 0.087(4) 0.038(3) 0.023(3) 0.0065(19) 0.024(2)
C22 0.074(4) 0.115(6) 0.124(6) 0.084(5) 0.034(4) 0.038(4)
C23 0.0257(19) 0.042(2) 0.030(2) 0.0002(17) 0.0044(16) 0.0125(18)
C24 0.038(2) 0.060(3) 0.049(3) -0.015(2) -0.012(2) 0.013(2)
C25 0.0288(19) 0.0252(19) 0.029(2) -0.0027(16) -0.0007(15) 0.0055(16)
C26 0.044(3) 0.041(3) 0.065(3) 0.002(2) -0.001(2) 0.022(2)

loop_
_atom_type_symbol
_atom_type_description
_atom_type_scat_dispersion_real
_atom_type_scat_dispersion_imag
_atom_type_scat_source
C C 0.0033 0.0016 'International Tables Vol C Tables 4.2.6.8 and 6.1.1.4'
N N 0.0061 0.0033 'International Tables Vol C Tables 4.2.6.8 and 6.1.1.4'
O O 0.0106 0.0060 'International Tables Vol C Tables 4.2.6.8 and 6.1.1.4'
Mo Mo -1.6832 0.6857 'International Tables Vol C Tables 4.2.6.8 and 6.1.1.4'
P P 0.1023 0.0942 'International Tables Vol C Tables 4.2.6.8 and 6.1.1.4'
Cu Cu 0.3201 1.2651 'International Tables Vol C Tables 4.2.6.8 and 6.1.1.4'
S S 0.1246 0.1234 'International Tables Vol C Tables 4.2.6.8 and 6.1.1.4'
H H 0.0000 0.0000 'International Tables Vol C Tables 4.2.6.8 and 6.1.1.4'

loop_
_geom_angle_atom_site_label_1
_geom_angle_atom_site_label_2
_geom_angle_atom_site_label_3
_geom_angle
_geom_angle_site_symmetry_3
O2 P1 O4 109.57(13) .
O2 P1 O3 109.47(13) .
O4 P1 O3 109.56(13) .
O2 P1 O1 109.39(13) .
O4 P1 O1 109.53(13) .
O3 P1 O1 109.31(13) .
O5 Mo1 O17 103.70(12) .
O5 Mo1 O19 101.97(13) .
O17 Mo1 O19 86.08(11) .
O5 Mo1 O20 100.94(13) .
O17 Mo1 O20 90.80(11) .
O19 Mo1 O20 156.97(10) .
O5 Mo1 O25 99.38(12) .
O17 Mo1 O25 156.90(10) .
O19 Mo1 O25 88.23(11) .
O20 Mo1 O25 85.75(11) .
O5 Mo1 O1 169.86(11) .
O17 Mo1 O1 84.81(9) .
O19 Mo1 O1 83.90(9) .
O20 Mo1 O1 73.09(9) .
O25 Mo1 O1 72.32(9) .
O6 Mo2 O22 101.04(12) .
O6 Mo2 O18 100.35(11) .
O22 Mo2 O18 90.68(10) .
O6 Mo2 O21 101.92(11) .
O22 Mo2 O21 88.83(10) .
O18 Mo2 O21 157.40(10) .
O6 Mo2 O17 101.95(12) .
O22 Mo2 O17 156.99(10) .
O18 Mo2 O17 84.16(10) .
O21 Mo2 O17 87.50(10) .
O6 Mo2 O2 173.37(10) .
O22 Mo2 O2 73.83(9) .
O18 Mo2 O2 84.09(9) .
O21 Mo2 O2 74.08(9) .
O17 Mo2 O2 83.32(9) .
O7 Mo3 O18 101.93(12) .
O7 Mo3 O24 102.33(12) .
O18 Mo3 O24 155.71(10) .
O7 Mo3 O23 101.59(13) .
O18 Mo3 O23 88.74(11) .
O24 Mo3 O23 87.62(11) .
O7 Mo3 O19 102.53(13) .
O18 Mo3 O19 85.18(10) .
O24 Mo3 O19 88.39(11) .
O23 Mo3 O19 155.85(10) .
O7 Mo3 O3 173.04(11) .
O18 Mo3 O3 82.59(9) .
O24 Mo3 O3 73.38(9) .
O23 Mo3 O3 73.02(9) .
O19 Mo3 O3 83.02(9) .
O8 Mo4 O31 101.78(13) .
O8 Mo4 O32 102.55(13) .
O31 Mo4 O32 90.40(11) .
O8 Mo4 O20 100.50(13) .
O31 Mo4 O20 87.99(11) .
O32 Mo4 O20 156.72(10) .
O8 Mo4 O26 101.73(12) .
O31 Mo4 O26 156.49(10) .
O32 Mo4 O26 84.55(10) .
O20 Mo4 O26 87.72(11) .
O8 Mo4 O1 171.57(11) .
O31 Mo4 O1 73.40(9) .
O32 Mo4 O1 84.58(9) .
O20 Mo4 O1 72.71(9) .
O26 Mo4 O1 83.26(9) .
O9 Mo5 O26 102.63(13) .
O9 Mo5 O33 102.58(12) .
O26 Mo5 O33 86.48(10) .
O9 Mo5 O27 100.98(13) .
O26 Mo5 O27 156.38(10) .
O33 Mo5 O27 87.72(10) .
O9 Mo5 O21 101.08(12) .
O26 Mo5 O21 89.14(10) .
O33 Mo5 O21 156.33(10) .
O27 Mo5 O21 87.05(10) .
O9 Mo5 O2 171.52(11) .
O26 Mo5 O2 83.70(9) .
O33 Mo5 O2 83.28(9) .
O27 Mo5 O2 72.88(9) .
O21 Mo5 O2 73.13(9) .
O10 Mo6 O34 102.45(12) .
O10 Mo6 O27 101.03(12) .
O34 Mo6 O27 90.67(11) .
O10 Mo6 O28 103.18(12) .
O34 Mo6 O28 85.49(10) .
O27 Mo6 O28 155.75(10) .
O10 Mo6 O22 101.63(12) .
O34 Mo6 O22 155.83(10) .
O27 Mo6 O22 86.76(10) .
O28 Mo6 O22 87.05(10) .
O10 Mo6 O2 171.27(11) .
O34 Mo6 O2 84.17(9) .
O27 Mo6 O2 72.94(9) .
O28 Mo6 O2 82.84(9) .
O22 Mo6 O2 72.09(9) .
O11 Mo7 O28 103.28(13) .
O11 Mo7 O35 103.05(13) .
O28 Mo7 O35 85.76(10) .
O11 Mo7 O23 100.30(13) .
O28 Mo7 O23 89.95(11) .
O35 Mo7 O23 156.62(10) .
O11 Mo7 O29 100.94(13) .
O28 Mo7 O29 155.78(10) .
O35 Mo7 O29 88.50(11) .
O23 Mo7 O29 86.04(11) .
O11 Mo7 O3 170.29(11) .
O28 Mo7 O3 83.79(9) .
O35 Mo7 O3 83.91(9) .
O23 Mo7 O3 72.77(9) .
O29 Mo7 O3 72.20(9) .
O12 Mo8 O36 103.37(12) .
O12 Mo8 O30 102.38(12) .
O36 Mo8 O30 85.27(10) .
O12 Mo8 O29 100.81(12) .
O36 Mo8 O29 89.33(10) .
O30 Mo8 O29 156.81(10) .
O12 Mo8 O24 99.28(12) .
O36 Mo8 O24 157.33(10) .
O30 Mo8 O24 88.86(10) .
O29 Mo8 O24 87.50(11) .
O12 Mo8 O3 170.32(11) .
O36 Mo8 O3 84.28(9) .
O30 Mo8 O3 83.98(9) .
O29 Mo8 O3 73.04(9) .
O24 Mo8 O3 73.32(9) .
O13 Mo9 O25 102.15(12) .
O13 Mo9 O30 103.62(12) .
O25 Mo9 O30 90.01(11) .
O13 Mo9 O37 102.01(12) .
O25 Mo9 O37 155.78(10) .
O30 Mo9 O37 85.83(10) .
O13 Mo9 O31 99.92(12) .
O25 Mo9 O31 87.26(11) .
O30 Mo9 O31 156.34(10) .
O37 Mo9 O31 87.09(11) .
O13 Mo9 O1 171.10(10) .
O25 Mo9 O1 72.91(9) .
O30 Mo9 O1 83.99(9) .
O37 Mo9 O1 82.92(9) .
O31 Mo9 O1 72.74(9) .
O14 Mo10 O33 101.87(13) .
O14 Mo10 O32 103.77(13) .
O33 Mo10 O32 84.90(10) .
O14 Mo10 O38 100.29(13) .
O33 Mo10 O38 89.25(10) .
O32 Mo10 O38 155.91(10) .
O14 Mo10 O40 102.31(13) .
O33 Mo10 O40 155.83(10) .
O32 Mo10 O40 89.17(10) .
O38 Mo10 O40 86.68(11) .
O14 Mo10 O4 171.38(11) .
O33 Mo10 O4 83.28(9) .
O32 Mo10 O4 83.45(9) .
O38 Mo10 O4 72.66(9) .
O40 Mo10 O4 72.75(9) .
O15 Mo11 O39 101.70(12) .
O15 Mo11 O35 103.01(13) .
O39 Mo11 O35 89.37(11) .
O15 Mo11 O38 100.88(13) .
O39 Mo11 O38 87.87(11) .
O35 Mo11 O38 156.02(10) .
O15 Mo11 O34 102.82(12) .
O39 Mo11 O34 155.48(10) .
O35 Mo11 O34 85.14(10) .
O38 Mo11 O34 87.57(10) .
O15 Mo11 O4 171.44(11) .
O39 Mo11 O4 72.78(9) .
O35 Mo11 O4 83.70(9) .
O38 Mo11 O4 72.73(9) .
O34 Mo11 O4 82.87(9) .
O16 Mo12 O37 102.16(12) .
O16 Mo12 O40 100.97(12) .
O37 Mo12 O40 90.09(11) .
O16 Mo12 O39 101.52(12) .
O37 Mo12 O39 156.25(10) .
O40 Mo12 O39 87.11(11) .
O16 Mo12 O36 101.95(12) .
O37 Mo12 O36 85.29(10) .
O40 Mo12 O36 157.09(10) .
O39 Mo12 O36 88.17(10) .
O16 Mo12 O4 172.04(10) .
O37 Mo12 O4 83.63(9) .
O40 Mo12 O4 73.35(9) .
O39 Mo12 O4 72.97(9) .
O36 Mo12 O4 83.83(9) .
N1 Cu1 N5 137.52(13) .
N1 Cu1 N18 110.61(13) .
N5 Cu1 N18 108.56(13) .
N1 Cu1 O13 99.04(12) .
N5 Cu1 O13 97.34(11) .
N18 Cu1 O13 89.14(11) .
N17 Cu2 N6 107.34(13) .
N17 Cu2 N25 133.46(13) .
N6 Cu2 N25 101.04(13) .
N17 Cu2 N30 109.57(13) 2_667
N6 Cu2 N30 108.88(13) 2_667
N25 Cu2 N30 94.60(14) 2_667
N13 Cu3 N9 144.89(13) .
N13 Cu3 N14 107.72(12) 2_756
N9 Cu3 N14 99.27(12) 2_756
C6 S1 C2 100.46(17) .
C8 S2 C3 97.34(17) .
C10 S3 C4 95.36(17) .
C12 S4 C5 100.68(17) .
C19 S5 C15 100.86(17) .
C21 S6 C16 99.5(2) .
C23 S7 C17 102.92(18) .
C25 S8 C18 100.15(18) .
P1 O1 Mo1 125.51(12) .
P1 O1 Mo9 125.98(12) .
Mo1 O1 Mo9 89.60(7) .
P1 O1 Mo4 125.88(12) .
Mo1 O1 Mo4 89.44(8) .
Mo9 O1 Mo4 88.72(7) .
P1 O2 Mo2 126.57(12) .
P1 O2 Mo5 125.72(12) .
Mo2 O2 Mo5 89.47(7) .
P1 O2 Mo6 125.54(12) .
Mo2 O2 Mo6 88.81(7) .
Mo5 O2 Mo6 88.80(7) .
P1 O3 Mo8 125.96(12) .
P1 O3 Mo3 126.50(12) .
Mo8 O3 Mo3 88.62(7) .
P1 O3 Mo7 125.50(12) .
Mo8 O3 Mo7 89.38(7) .
Mo3 O3 Mo7 88.92(7) .
P1 O4 Mo12 125.96(12) .
P1 O4 Mo10 126.16(12) .
Mo12 O4 Mo10 88.81(7) .
P1 O4 Mo11 126.39(12) .
Mo12 O4 Mo11 88.72(7) .
Mo10 O4 Mo11 88.63(7) .
Mo9 O13 Cu1 131.83(15) .
Mo1 O17 Mo2 151.41(14) .
Mo2 O18 Mo3 153.34(14) .
Mo1 O19 Mo3 150.57(14) .
Mo1 O20 Mo4 124.71(12) .
Mo2 O21 Mo5 123.14(12) .
Mo2 O22 Mo6 125.17(12) .
Mo3 O23 Mo7 125.24(13) .
Mo3 O24 Mo8 124.58(12) .
Mo9 O25 Mo1 125.15(12) .
Mo5 O26 Mo4 151.21(14) .
Mo6 O27 Mo5 125.36(12) .
Mo7 O28 Mo6 151.36(14) .
Mo8 O29 Mo7 125.33(12) .
Mo9 O30 Mo8 151.48(14) .
Mo4 O31 Mo9 125.01(13) .
Mo4 O32 Mo10 152.73(14) .
Mo5 O33 Mo10 151.40(14) .
Mo6 O34 Mo11 152.13(14) .
Mo11 O35 Mo7 151.81(14) .
Mo8 O36 Mo12 151.12(14) .
Mo12 O37 Mo9 151.84(14) .
Mo11 O38 Mo10 125.88(12) .
Mo11 O39 Mo12 125.40(12) .
Mo12 O40 Mo10 125.06(12) .
C6 N1 N2 106.3(3) .
C6 N1 Cu1 133.0(3) .
N2 N1 Cu1 120.6(3) .
N3 N2 N1 110.0(3) .
N2 N3 N4 107.1(3) .
C6 N4 N3 108.2(3) .
C6 N4 C7 130.0(4) .
N3 N4 C7 121.8(4) .
C8 N5 N6 105.6(3) .
C8 N5 Cu1 131.8(3) .
N6 N5 Cu1 122.3(2) .
N7 N6 N5 110.6(3) .
N7 N6 Cu2 123.7(2) .
N5 N6 Cu2 125.6(2) .
N6 N7 N8 106.2(3) .
C8 N8 N7 108.9(3) .
C8 N8 C9 130.4(3) .
N7 N8 C9 120.6(3) .
C10 N9 N10 107.0(3) .
C10 N9 Cu3 124.8(3) .
N10 N9 Cu3 127.7(3) .
N11 N10 N9 109.2(3) .
N10 N11 N12 107.6(3) .
C10 N12 N11 108.0(3) .
C10 N12 C11 129.4(4) .
N11 N12 C11 122.7(4) .
C12 N13 N14 105.5(3) .
C12 N13 Cu3 134.3(3) .
N14 N13 Cu3 119.9(2) .
N15 N14 N13 110.9(3) .
N15 N14 Cu3 115.4(2) 2_756
N13 N14 Cu3 129.8(2) 2_756
N14 N15 N16 106.3(3) .
C12 N16 N15 109.4(3) .
C12 N16 C13 129.4(3) .
N15 N16 C13 121.1(3) .
C19 N17 N18 105.7(3) .
C19 N17 Cu2 134.3(3) .
N18 N17 Cu2 117.6(2) .
N19 N18 N17 110.9(3) .
N19 N18 Cu1 122.1(2) .
N17 N18 Cu1 126.6(2) .
N18 N19 N20 106.0(3) .
C19 N20 N19 109.9(3) .
C19 N20 C20 129.1(3) .
N19 N20 C20 121.0(3) .
C21 N21 N22 104.7(6) .
N23 N22 N21 111.2(6) .
N22 N23 N24 106.8(5) .
C21 N24 N23 106.4(6) .
C21 N24 C22 130.2(5) .
N23 N24 C22 123.3(6) .
C23 N25 N26 107.1(3) .
C23 N25 Cu2 128.5(3) .
N26 N25 Cu2 124.1(3) .
N27 N26 N25 109.5(3) .
N26 N27 N28 107.1(3) .
C23 N28 N27 108.7(3) .
C23 N28 C24 130.9(4) .
N27 N28 C24 120.4(3) .
C25 N29 N30 104.3(3) .
N31 N30 N29 111.5(3) .
N31 N30 Cu2 121.0(3) 2_667
N29 N30 Cu2 116.1(2) 2_667
N30 N31 N32 106.4(3) .
C25 N32 N31 108.5(3) .
C25 N32 C26 129.8(4) .
N31 N32 C26 121.7(3) .
C2 C1 C3 110.7(3) .
C2 C1 C5 110.8(3) .
C3 C1 C5 107.9(3) .
C2 C1 C4 107.4(3) .
C3 C1 C4 110.1(3) .
C5 C1 C4 110.0(3) .
C1 C2 S1 110.0(2) .
C1 C3 S2 108.7(2) .
C1 C4 S3 109.8(2) .
C1 C5 S4 109.0(2) .
N1 C6 N4 108.3(3) .
N1 C6 S1 127.9(3) .
N4 C6 S1 123.6(3) .
N5 C8 N8 108.6(3) .
N5 C8 S2 125.9(3) .
N8 C8 S2 125.4(3) .
N9 C10 N12 108.2(3) .
N9 C10 S3 126.3(3) .
N12 C10 S3 125.5(3) .
N13 C12 N16 107.9(3) .
N13 C12 S4 127.7(3) .
N16 C12 S4 124.4(3) .
C16 C14 C18 112.7(3) .
C16 C14 C15 110.4(3) .
C18 C14 C15 112.5(3) .
C16 C14 C17 112.3(3) .
C18 C14 C17 102.8(3) .
C15 C14 C17 105.7(3) .
C14 C15 S5 119.0(3) .
C14 C16 S6 111.0(3) .
C14 C17 S7 117.9(3) .
C14 C18 S8 118.2(3) .
N17 C19 N20 107.5(3) .
N17 C19 S5 130.6(3) .
N20 C19 S5 121.9(3) .
N21 C21 N24 110.8(5) .
N21 C21 S6 127.9(4) .
N24 C21 S6 121.2(5) .
N25 C23 N28 107.6(3) .
N25 C23 S7 125.2(3) .
N28 C23 S7 127.1(3) .
N29 C25 N32 109.3(3) .
N29 C25 S8 127.5(3) .
N32 C25 S8 123.2(3) .

loop_
_geom_bond_atom_site_label_1
_geom_bond_atom_site_label_2
_geom_bond_distance
_geom_bond_site_symmetry_2
P1 O2 1.531(2) .
P1 O4 1.532(2) .
P1 O3 1.534(2) .
P1 O1 1.537(2) .
Mo1 O5 1.681(3) .
Mo1 O17 1.875(2) .
Mo1 O19 1.914(3) .
Mo1 O20 1.921(3) .
Mo1 O25 1.951(2) .
Mo1 O1 2.414(2) .
Mo2 O6 1.672(2) .
Mo2 O22 1.889(2) .
Mo2 O18 1.904(2) .
Mo2 O21 1.933(2) .
Mo2 O17 1.945(2) .
Mo2 O2 2.408(2) .
Mo3 O7 1.681(3) .
Mo3 O18 1.904(2) .
Mo3 O24 1.904(2) .
Mo3 O23 1.918(3) .
Mo3 O19 1.920(3) .
Mo3 O3 2.439(2) .
Mo4 O8 1.677(3) .
Mo4 O31 1.892(2) .
Mo4 O32 1.903(2) .
Mo4 O20 1.924(3) .
Mo4 O26 1.932(2) .
Mo4 O1 2.428(2) .
Mo5 O9 1.676(3) .
Mo5 O26 1.889(2) .
Mo5 O33 1.904(2) .
Mo5 O27 1.933(3) .
Mo5 O21 1.947(2) .
Mo5 O2 2.439(2) .
Mo6 O10 1.668(2) .
Mo6 O34 1.891(2) .
Mo6 O27 1.915(2) .
Mo6 O28 1.933(2) .
Mo6 O22 1.939(2) .
Mo6 O2 2.448(2) .
Mo7 O11 1.674(3) .
Mo7 O28 1.887(2) .
Mo7 O35 1.906(3) .
Mo7 O23 1.931(3) .
Mo7 O29 1.939(2) .
Mo7 O3 2.441(2) .
Mo8 O12 1.684(2) .
Mo8 O36 1.898(2) .
Mo8 O30 1.908(2) .
Mo8 O29 1.912(2) .
Mo8 O24 1.932(2) .
Mo8 O3 2.423(2) .
Mo9 O13 1.683(2) .
Mo9 O25 1.892(2) .
Mo9 O30 1.900(2) .
Mo9 O37 1.916(2) .
Mo9 O31 1.935(3) .
Mo9 O1 2.427(2) .
Mo10 O14 1.667(3) .
Mo10 O33 1.910(2) .
Mo10 O32 1.911(2) .
Mo10 O38 1.921(2) .
Mo10 O40 1.924(2) .
Mo10 O4 2.442(2) .
Mo11 O15 1.675(3) .
Mo11 O39 1.905(2) .
Mo11 O35 1.906(3) .
Mo11 O38 1.912(3) .
Mo11 O34 1.920(2) .
Mo11 O4 2.445(2) .
Mo12 O16 1.667(2) .
Mo12 O37 1.891(2) .
Mo12 O40 1.914(2) .
Mo12 O39 1.926(2) .
Mo12 O36 1.934(2) .
Mo12 O4 2.424(2) .
Cu1 N1 1.966(3) .
Cu1 N5 1.971(3) .
Cu1 N18 2.083(3) .
Cu1 O13 2.321(3) .
Cu2 N17 2.007(3) .
Cu2 N6 2.024(3) .
Cu2 N25 2.037(3) .
Cu2 N30 2.067(3) 2_667
Cu3 N13 1.944(3) .
Cu3 N9 1.958(3) .
Cu3 N14 2.170(3) 2_756
S1 C6 1.737(4) .
S1 C2 1.836(4) .
S2 C8 1.736(4) .
S2 C3 1.843(4) .
S3 C10 1.735(4) .
S3 C4 1.831(4) .
S4 C12 1.744(4) .
S4 C5 1.849(4) .
S5 C19 1.737(4) .
S5 C15 1.826(4) .
S6 C21 1.747(5) .
S6 C16 1.812(4) .
S7 C23 1.753(4) .
S7 C17 1.822(4) .
S8 C25 1.735(4) .
S8 C18 1.818(4) .
N1 C6 1.318(5) .
N1 N2 1.360(5) .
N2 N3 1.283(5) .
N3 N4 1.350(5) .
N4 C6 1.330(5) .
N4 C7 1.466(5) .
N5 C8 1.323(5) .
N5 N6 1.359(4) .
N6 N7 1.305(4) .
N7 N8 1.340(4) .
N8 C8 1.332(5) .
N8 C9 1.458(5) .
N9 C10 1.316(5) .
N9 N10 1.350(4) .
N10 N11 1.293(5) .
N11 N12 1.341(5) .
N12 C10 1.330(5) .
N12 C11 1.461(6) .
N13 C12 1.330(5) .
N13 N14 1.356(4) .
N14 N15 1.295(4) .
N14 Cu3 2.170(3) 2_756
N15 N16 1.333(4) .
N16 C12 1.331(5) .
N16 C13 1.451(5) .
N17 C19 1.323(5) .
N17 N18 1.366(4) .
N18 N19 1.288(4) .
N19 N20 1.336(4) .
N20 C19 1.335(5) .
N20 C20 1.462(5) .
N21 C21 1.309(7) .
N21 N22 1.357(7) .
N22 N23 1.300(9) .
N23 N24 1.355(8) .
N24 C21 1.343(6) .
N24 C22 1.424(9) .
N25 C23 1.323(5) .
N25 N26 1.360(5) .
N26 N27 1.299(5) .
N27 N28 1.346(5) .
N28 C23 1.340(5) .
N28 C24 1.455(5) .
N29 C25 1.331(5) .
N29 N30 1.361(4) .
N30 N31 1.295(5) .
N30 Cu2 2.067(3) 2_667
N31 N32 1.337(5) .
N32 C25 1.332(5) .
N32 C26 1.454(5) .
C1 C2 1.539(5) .
C1 C3 1.540(5) .
C1 C5 1.540(5) .
C1 C4 1.541(5) .
C14 C16 1.537(5) .
C14 C18 1.542(5) .
C14 C15 1.547(5) .
C14 C17 1.553(5) .
